data_7017601
loop_
_publ_author_name
'Nickl, Claudia'
'Eichele, Klaus'
'Wesemann, Lars'

_publ_section_title
;
 1,2-Distanna-closo-dodecaborate--a rare example of a 1,2-distannylene
 ligand in transition metal chemistry.
;
_journal_issue 1
_journal_name_full 'Dalton transactions (Cambridge, England : 2003)'
_journal_page_first 243
_journal_page_last 250
_journal_paper_doi 10.1039/c1dt11247c
_journal_volume 41
_journal_year 2012
_chemical_formula_sum 'C90 H85 Au2 B10 N3 P6 Sn2'
_chemical_formula_weight 2133.84
_chemical_name_systematic
;
?
;
_space_group_IT_number 2
_symmetry_cell_setting triclinic
_symmetry_space_group_name_Hall '-P 1'
_symmetry_space_group_name_H-M 'P -1'
_atom_sites_solution_hydrogens geom
_atom_sites_solution_primary direct
_atom_sites_solution_secondary difmap
_audit_creation_method SHELXL-97
_audit_update_record
;
2011-01-25 # Formatted by publCIF
;
_cell_angle_alpha 70.017(6)
_cell_angle_beta 75.399(6)
_cell_angle_gamma 75.306(6)
_cell_formula_units_Z 2
_cell_length_a 12.8328(10)
_cell_length_b 17.4040(12)
_cell_length_c 21.9546(17)
_cell_measurement_reflns_used 64340
_cell_measurement_temperature 173(2)
_cell_measurement_theta_max 26.8
_cell_measurement_theta_min 3.1
_cell_volume 4383.1(6)
_computing_cell_refinement X-Area
_computing_data_collection X-Area
_computing_data_reduction X-Area
_computing_molecular_graphics 'Diamond Version 3.1e'
_computing_structure_refinement 'SHELXL-97 (Sheldrick, 1997)'
_computing_structure_solution SHELXS-97
_diffrn_ambient_temperature 173(2)
_diffrn_measured_fraction_theta_full 0.986
_diffrn_measured_fraction_theta_max 0.986
_diffrn_measurement_device_type 'Stoe IPDS 2T'
_diffrn_measurement_method 'OMEGA SCANS'
_diffrn_radiation_monochromator graphite
_diffrn_radiation_source 'fine-focus sealed tube'
_diffrn_radiation_type MoK\a
_diffrn_radiation_wavelength 0.71073
_diffrn_reflns_av_R_equivalents 0.0911
_diffrn_reflns_av_sigmaI/netI 0.0739
_diffrn_reflns_limit_h_max 16
_diffrn_reflns_limit_h_min -16
_diffrn_reflns_limit_k_max 22
_diffrn_reflns_limit_k_min -21
_diffrn_reflns_limit_l_max 27
_diffrn_reflns_limit_l_min -27
_diffrn_reflns_number 64340
_diffrn_reflns_theta_full 26.83
_diffrn_reflns_theta_max 26.83
_diffrn_reflns_theta_min 3.08
_exptl_absorpt_coefficient_mu 4.056
_exptl_absorpt_correction_T_max 0.6071
_exptl_absorpt_correction_T_min 0.4932
_exptl_absorpt_correction_type numerical
_exptl_absorpt_process_details
;
X-RED 1.31, Data Reduction for STAD4 and IPDS; X-Shape 2.07,
Crystal optimization for absorption correction, Stoe & Cie,
Darmstadt, 2005.
;
_exptl_crystal_colour yellow
_exptl_crystal_density_diffrn 1.617
_exptl_crystal_density_method 'not measured'
_exptl_crystal_description block
_exptl_crystal_F_000 2088
_exptl_crystal_size_max 0.26
_exptl_crystal_size_mid 0.20
_exptl_crystal_size_min 0.16
_refine_diff_density_max 0.949
_refine_diff_density_min -1.550
_refine_diff_density_rms 0.132
_refine_ls_extinction_method none
_refine_ls_goodness_of_fit_ref 1.109
_refine_ls_hydrogen_treatment constr
_refine_ls_matrix_type full
_refine_ls_number_parameters 1147
_refine_ls_number_reflns 18528
_refine_ls_number_restraints 453
_refine_ls_restrained_S_all 1.100
_refine_ls_R_factor_all 0.0993
_refine_ls_R_factor_gt 0.0629
_refine_ls_shift/su_max 0.004
_refine_ls_shift/su_mean 0.000
_refine_ls_structure_factor_coef Fsqd
_refine_ls_weighting_details 'calc w=1/[\s^2^(Fo^2^)+(0.0000P)^2^+22.3778P] where P=(Fo^2^+2Fc^2^)/3'
_refine_ls_weighting_scheme calc
_refine_ls_wR_factor_gt 0.0856
_refine_ls_wR_factor_ref 0.0939
_reflns_number_gt 13276
_reflns_number_total 18528
_reflns_threshold_expression >2sigma(I)
_cod_data_source_file c1dt11247c.txt
_cod_data_source_block Compound6
_cod_original_sg_symbol_H-M P-1
_cod_database_code 7017601

loop_
_symmetry_equiv_pos_as_xyz
'x, y, z'
'-x, -y, -z'

loop_
_atom_site_label
_atom_site_type_symbol
_atom_site_fract_x
_atom_site_fract_y
_atom_site_fract_z
_atom_site_U_iso_or_equiv
_atom_site_adp_type
_atom_site_occupancy
_atom_site_symmetry_multiplicity
_atom_site_calc_flag
_atom_site_refinement_flags
_atom_site_disorder_assembly
_atom_site_disorder_group
C555 C 0.032(3) 0.4584(18) 0.224(2) 0.086(10) Uani 0.50 1 d P A 1
N5 N 0.014(2) 0.5114(17) 0.1778(13) 0.111(9) Uani 0.50 1 d P A 1
C554 C 0.044(5) 0.396(3) 0.285(3) 0.11(2) Uani 0.50 1 d P A 1
H55A H 0.0413 0.3431 0.2813 0.170 Uiso 0.50 1 calc PR A 1
H55B H -0.0136 0.4090 0.3194 0.170 Uiso 0.50 1 calc PR A 1
H55C H 0.1137 0.3928 0.2958 0.170 Uiso 0.50 1 calc PR A 1
C445 C -0.031(3) 0.463(2) 0.260(2) 0.120(18) Uani 0.50 1 d PD B 2
C444 C 0.064(4) 0.395(3) 0.279(3) 0.083(18) Uani 0.50 1 d PD B 2
H44A H 0.0392 0.3543 0.3187 0.124 Uiso 0.50 1 calc PR B 2
H44B H 0.1190 0.4180 0.2855 0.124 Uiso 0.50 1 calc PR B 2
H44C H 0.0932 0.3697 0.2441 0.124 Uiso 0.50 1 calc PR B 2
N4 N -0.103(3) 0.508(2) 0.252(2) 0.20(2) Uani 0.50 1 d P B 2
N1 N 0.2703(12) 0.2581(10) -0.2298(6) 0.146(6) Uani 1 1 d U . .
C111 C 0.3122(11) 0.1997(9) -0.2406(7) 0.089(4) Uani 1 1 d U . .
C112 C 0.3710(15) 0.1292(9) -0.2590(11) 0.167(8) Uani 1 1 d U . .
H11D H 0.3294 0.1146 -0.2827 0.251 Uiso 1 1 calc R . .
H11B H 0.3843 0.0839 -0.2202 0.251 Uiso 1 1 calc R . .
H11C H 0.4396 0.1409 -0.2866 0.251 Uiso 1 1 calc R . .
N2 N -0.064(2) 0.0247(14) 0.4669(12) 0.119(6) Uani 0.50 1 d PDU C -1
C222 C -0.043(2) 0.0200(18) 0.5130(12) 0.115(7) Uani 0.50 1 d PDU C -1
C223 C -0.025(3) 0.057(2) 0.5601(12) 0.139(9) Uani 0.50 1 d PDU C -1
H22A H 0.0296 0.0914 0.5386 0.208 Uiso 0.50 1 calc PR C -1
H22B H -0.0008 0.0138 0.5972 0.208 Uiso 0.50 1 calc PR C -1
H22C H -0.0923 0.0907 0.5748 0.208 Uiso 0.50 1 calc PR C -1
C7 C 0.1224(6) 0.2617(7) 0.4776(5) 0.053(2) Uani 1 1 d U . .
C8 C 0.0857(7) 0.2237(8) 0.4438(5) 0.074(3) Uani 1 1 d U E .
H100 H 0.1357 0.1889 0.4216 0.088 Uiso 1 1 calc R . .
C9 C -0.0251(8) 0.2364(9) 0.4424(6) 0.090(4) Uani 1 1 d U . .
H101 H -0.0486 0.2085 0.4205 0.108 Uiso 1 1 calc R E .
C10 C -0.0985(8) 0.2885(9) 0.4722(7) 0.094(4) Uani 1 1 d U E .
H102 H -0.1699 0.3051 0.4642 0.113 Uiso 1 1 calc R D 1
C12 C 0.0441(10) 0.3009(10) 0.5198(10) 0.061(4) Uani 0.718(19) 1 d PU E 1
H104 H 0.0655 0.3161 0.5508 0.073 Uiso 0.718(19) 1 calc PR E 1
C11 C -0.0666(11) 0.3173(12) 0.5152(10) 0.076(5) Uani 0.718(19) 1 d PU E 1
H103 H -0.1185 0.3473 0.5407 0.091 Uiso 0.718(19) 1 calc PR E 1
C120 C 0.056(3) 0.343(3) 0.474(2) 0.066(6) Uani 0.282(19) 1 d PU E 2
H120 H 0.0864 0.3848 0.4768 0.079 Uiso 0.282(19) 1 calc PR E 2
C110 C -0.058(3) 0.362(4) 0.465(3) 0.088(8) Uani 0.282(19) 1 d PU E 2
H110 H -0.1001 0.4153 0.4549 0.105 Uiso 0.282(19) 1 calc PR E 2
N3 N 0.065(3) 0.1822(15) 0.6920(12) 0.119(6) Uani 0.50 1 d PU F 2
C334 C -0.073(3) 0.139(2) 0.6466(14) 0.139(9) Uani 0.50 1 d PU F 2
H33A H -0.1080 0.1880 0.6175 0.208 Uiso 0.50 1 calc PR F 2
H33B H -0.1278 0.1143 0.6820 0.208 Uiso 0.50 1 calc PR F 2
H33C H -0.0356 0.0995 0.6227 0.208 Uiso 0.50 1 calc PR F 2
C333 C 0.009(3) 0.161(2) 0.6749(15) 0.115(7) Uani 0.50 1 d PU F 2
P3 P 0.55413(15) 0.30477(14) 0.36898(10) 0.0344(5) Uani 1 1 d . E .
P2 P 0.31885(16) 0.42061(14) 0.37899(10) 0.0348(5) Uani 1 1 d . E .
P4 P 0.74308(15) 0.11735(13) 0.03811(11) 0.0335(4) Uani 1 1 d . K .
P6 P 0.52467(16) 0.30045(13) -0.05331(11) 0.0361(5) Uani 1 1 d . K .
P5 P 0.72299(16) 0.31434(13) 0.00578(12) 0.0375(5) Uani 1 1 d . K .
P1 P 0.26938(16) 0.24297(15) 0.47586(12) 0.0408(5) Uani 1 1 d . E .
B3 B 0.4339(8) 0.0776(6) 0.2625(5) 0.043(2) Uani 1 1 d . . .
H3 H 0.5132 0.0483 0.2783 0.052 Uiso 1 1 calc R . .
B11 B 0.2912(7) 0.1520(6) 0.1554(5) 0.040(2) Uani 1 1 d . . .
H11 H 0.2841 0.1713 0.1032 0.048 Uiso 1 1 calc R . .
B5 B 0.1958(7) 0.1712(6) 0.2848(5) 0.040(2) Uani 1 1 d . . .
H5 H 0.1281 0.2028 0.3149 0.048 Uiso 1 1 calc R . .
B6 B 0.2463(7) 0.2299(6) 0.2002(5) 0.033(2) Uani 1 1 d . . .
H6 H 0.2091 0.2947 0.1776 0.039 Uiso 1 1 calc R . .
B12 B 0.2607(7) 0.0572(6) 0.2090(5) 0.044(2) Uani 1 1 d . . .
H12 H 0.2354 0.0159 0.1892 0.053 Uiso 1 1 calc R . .
B7 B 0.3987(7) 0.0644(6) 0.1924(5) 0.038(2) Uani 1 1 d . . .
H7 H 0.4606 0.0274 0.1636 0.046 Uiso 1 1 calc R . .
B9 B 0.2022(8) 0.0691(7) 0.2883(5) 0.046(2) Uani 1 1 d . . .
H9 H 0.1376 0.0358 0.3219 0.055 Uiso 1 1 calc R . .
B10 B 0.1738(7) 0.1500(6) 0.2176(5) 0.042(2) Uani 1 1 d . . .
H10 H 0.0916 0.1678 0.2049 0.050 Uiso 1 1 calc R . .
B8 B 0.3386(9) 0.0157(6) 0.2729(5) 0.047(2) Uani 1 1 d . . .
H8 H 0.3611 -0.0518 0.2953 0.057 Uiso 1 1 calc R . .
B4 B 0.3045(8) 0.0832(6) 0.3214(6) 0.048(3) Uani 1 1 d . . .
H4 H 0.3060 0.0587 0.3745 0.057 Uiso 1 1 calc R . .
C31 C 0.5908(6) 0.2766(5) 0.4507(4) 0.0382(19) Uani 1 1 d . . .
C26 C 0.5432(6) 0.4179(5) 0.3390(4) 0.0369(19) Uani 1 1 d . E .
C27 C 0.6361(7) 0.4550(6) 0.3098(4) 0.046(2) Uani 1 1 d . . .
H27 H 0.7050 0.4215 0.3054 0.055 Uiso 1 1 calc R . .
C37 C 0.6746(6) 0.2630(6) 0.3195(4) 0.042(2) Uani 1 1 d . . .
C49 C 0.7392(6) 0.0215(5) 0.0235(4) 0.0336(17) Uani 1 1 d . . .
C13 C 0.2808(6) 0.3214(5) 0.5113(4) 0.0358(18) Uani 1 1 d . . .
C14 C 0.3001(6) 0.3986(5) 0.4687(4) 0.0339(18) Uani 1 1 d . E .
C36 C 0.5741(6) 0.3342(6) 0.4840(4) 0.042(2) Uani 1 1 d . . .
H36 H 0.5518 0.3903 0.4631 0.051 Uiso 1 1 calc R . .
C42 C 0.6599(6) 0.2532(6) 0.2610(4) 0.047(2) Uani 1 1 d . . .
H42 H 0.5905 0.2681 0.2501 0.056 Uiso 1 1 calc R . .
C55 C 0.8325(6) 0.1729(5) -0.0338(4) 0.0365(18) Uani 1 1 d . . .
C79 C 0.3787(6) 0.3338(5) -0.0543(4) 0.0388(19) Uani 1 1 d . . .
C17 C 0.2821(7) 0.3664(6) 0.6039(4) 0.050(2) Uani 1 1 d . . .
H17 H 0.2785 0.3546 0.6489 0.060 Uiso 1 1 calc R E .
C15 C 0.3096(6) 0.4607(5) 0.4943(4) 0.0382(18) Uani 1 1 d . . .
H15 H 0.3224 0.5126 0.4662 0.046 Uiso 1 1 calc R E .
C56 C 0.8310(6) 0.2561(5) -0.0423(4) 0.0368(19) Uani 1 1 d . K .
C61 C 0.7897(7) 0.3540(6) 0.0488(5) 0.048(2) Uani 1 1 d . . .
C43 C 0.8280(7) 0.0817(6) 0.1007(4) 0.045(2) Uani 1 1 d U . .
C16 C 0.2997(7) 0.4432(6) 0.5615(4) 0.048(2) Uani 1 1 d . E .
H16 H 0.3050 0.4839 0.5785 0.057 Uiso 1 1 calc R . .
C58 C 0.9846(7) 0.2562(7) -0.1335(5) 0.059(3) Uani 1 1 d . K .
H58 H 1.0377 0.2829 -0.1653 0.070 Uiso 1 1 calc R . .
C19 C 0.2021(6) 0.5013(6) 0.3568(4) 0.045(2) Uani 1 1 d U . .
C25 C 0.4385(6) 0.4701(5) 0.3459(4) 0.0367(18) Uani 1 1 d . . .
C18 C 0.2698(6) 0.3073(6) 0.5785(4) 0.042(2) Uani 1 1 d . E .
H18 H 0.2538 0.2566 0.6073 0.051 Uiso 1 1 calc R . .
C68 C 0.5798(6) 0.3967(5) -0.0831(4) 0.0394(19) Uani 1 1 d . . .
C74 C 0.6730(7) 0.2770(5) -0.1665(5) 0.050(2) Uani 1 1 d . . .
H74 H 0.7039 0.3189 -0.1647 0.060 Uiso 1 1 calc R . .
C84 C 0.3117(6) 0.3546(6) 0.0004(5) 0.050(2) Uani 1 1 d . . .
H84 H 0.3424 0.3522 0.0353 0.060 Uiso 1 1 calc R . .
C35 C 0.5903(7) 0.3088(7) 0.5487(4) 0.051(2) Uani 1 1 d . . .
H35 H 0.5764 0.3475 0.5716 0.061 Uiso 1 1 calc R . .
C67 C 0.6670(6) 0.4033(5) -0.0582(4) 0.040(2) Uani 1 1 d . . .
C70 C 0.5793(7) 0.5368(5) -0.1568(5) 0.051(2) Uani 1 1 d . . .
H70 H 0.5495 0.5814 -0.1893 0.061 Uiso 1 1 calc R . .
C1 C 0.2983(7) 0.1416(6) 0.5354(5) 0.052(2) Uani 1 1 d U . .
C30 C 0.4327(8) 0.5571(6) 0.3232(4) 0.048(2) Uani 1 1 d . J .
H30 H 0.3649 0.5921 0.3276 0.058 Uiso 1 1 calc R . .
C69 C 0.5383(7) 0.4634(5) -0.1331(5) 0.047(2) Uani 1 1 d . . .
H69 H 0.4823 0.4587 -0.1508 0.056 Uiso 1 1 calc R . .
C82 C 0.1540(7) 0.3822(6) -0.0474(6) 0.062(3) Uani 1 1 d . . .
H82 H 0.0785 0.3980 -0.0447 0.074 Uiso 1 1 calc R . .
C59 C 0.9793(7) 0.1752(6) -0.1270(5) 0.058(3) Uani 1 1 d . . .
H59 H 1.0260 0.1488 -0.1567 0.070 Uiso 1 1 calc R K .
C73 C 0.5814(6) 0.2555(5) -0.1212(4) 0.0397(19) Uani 1 1 d . . .
C44 C 0.9394(7) 0.0868(5) 0.0859(5) 0.047(2) Uani 1 1 d U K .
H44 H 0.9710 0.1125 0.0430 0.057 Uiso 1 1 calc R . .
C57 C 0.9100(6) 0.2961(6) -0.0922(5) 0.053(2) Uani 1 1 d . . .
H57 H 0.9115 0.3511 -0.0972 0.064 Uiso 1 1 calc R K .
C32 C 0.6305(7) 0.1930(6) 0.4807(5) 0.053(2) Uani 1 1 d . . .
H32 H 0.6449 0.1543 0.4577 0.064 Uiso 1 1 calc R . .
C72 C 0.7073(7) 0.4782(5) -0.0824(5) 0.051(2) Uani 1 1 d . . .
H72 H 0.7629 0.4840 -0.0650 0.061 Uiso 1 1 calc R . .
C80 C 0.3315(7) 0.3383(5) -0.1063(5) 0.045(2) Uani 1 1 d . . .
H80 H 0.3754 0.3251 -0.1434 0.054 Uiso 1 1 calc R . .
C75 C 0.7198(8) 0.2379(6) -0.2142(5) 0.058(3) Uani 1 1 d . . .
H75 H 0.7820 0.2536 -0.2440 0.069 Uiso 1 1 calc R . .
C38 C 0.7793(7) 0.2429(6) 0.3321(5) 0.052(2) Uani 1 1 d . . .
H38 H 0.7915 0.2507 0.3694 0.062 Uiso 1 1 calc R . .
C60 C 0.9057(6) 0.1330(6) -0.0771(4) 0.049(2) Uani 1 1 d . K .
H60 H 0.9052 0.0780 -0.0724 0.059 Uiso 1 1 calc R . .
C78 C 0.5366(7) 0.1924(6) -0.1249(5) 0.052(2) Uani 1 1 d . . .
H78 H 0.4745 0.1770 -0.0949 0.062 Uiso 1 1 calc R . .
C41 C 0.7486(7) 0.2213(7) 0.2198(5) 0.061(3) Uani 1 1 d . . .
H41 H 0.7385 0.2140 0.1818 0.073 Uiso 1 1 calc R . .
C62 C 0.7268(9) 0.4087(6) 0.0829(6) 0.065(3) Uani 1 1 d . . .
H62 H 0.6546 0.4303 0.0771 0.078 Uiso 1 1 calc R . .
C81 C 0.2188(8) 0.3624(6) -0.1027(6) 0.060(3) Uani 1 1 d . . .
H81 H 0.1870 0.3652 -0.1373 0.072 Uiso 1 1 calc R . .
C21 C 0.1095(8) 0.5994(7) 0.2713(5) 0.067(3) Uani 1 1 d U . .
H21 H 0.1114 0.6297 0.2271 0.081 Uiso 1 1 calc R J .
C83 C 0.2004(7) 0.3787(6) 0.0035(5) 0.059(3) Uani 1 1 d . . .
H83 H 0.1563 0.3927 0.0403 0.071 Uiso 1 1 calc R . .
C33 C 0.6483(8) 0.1680(7) 0.5446(5) 0.062(3) Uani 1 1 d . . .
H33 H 0.6745 0.1123 0.5647 0.074 Uiso 1 1 calc R . .
C28 C 0.6268(8) 0.5409(6) 0.2873(4) 0.051(2) Uani 1 1 d . J .
H28 H 0.6892 0.5642 0.2673 0.061 Uiso 1 1 calc R . .
C63 C 0.7660(11) 0.4320(7) 0.1243(7) 0.084(4) Uani 1 1 d . . .
H63 H 0.7216 0.4690 0.1464 0.101 Uiso 1 1 calc R . .
C29 C 0.5268(8) 0.5912(7) 0.2943(5) 0.055(2) Uani 1 1 d . . .
H29 H 0.5216 0.6487 0.2798 0.066 Uiso 1 1 calc R J .
C48 C 0.7818(9) 0.0459(7) 0.1643(5) 0.069(3) Uani 1 1 d U K .
H48 H 0.7073 0.0447 0.1747 0.083 Uiso 1 1 calc R . .
C66 C 0.8972(7) 0.3203(6) 0.0590(5) 0.057(3) Uani 1 1 d . . .
H66 H 0.9414 0.2829 0.0372 0.069 Uiso 1 1 calc R . .
C65 C 0.9378(9) 0.3432(8) 0.1022(6) 0.076(4) Uani 1 1 d . . .
H65 H 1.0087 0.3205 0.1101 0.091 Uiso 1 1 calc R . .
C47 C 0.8446(11) 0.0111(10) 0.2143(6) 0.099(4) Uani 1 1 d U . .
H47 H 0.8138 -0.0149 0.2574 0.119 Uiso 1 1 calc R K .
C22 C 0.0162(8) 0.6106(7) 0.3162(6) 0.072(3) Uani 1 1 d U J .
H22 H -0.0431 0.6519 0.3035 0.086 Uiso 1 1 calc R G 1
C3 C 0.2619(11) 0.0093(9) 0.6029(7) 0.114(5) Uani 1 1 d DU . .
H3A H 0.2108 -0.0257 0.6215 0.137 Uiso 1 1 calc R E .
C64 C 0.8711(12) 0.4004(8) 0.1330(7) 0.090(4) Uani 1 1 d . . .
H64 H 0.8990 0.4175 0.1604 0.108 Uiso 1 1 calc R . .
C52 C 0.7221(8) -0.1239(6) 0.0046(5) 0.053(2) Uani 1 1 d U . .
H52 H 0.7110 -0.1722 -0.0002 0.064 Uiso 1 1 calc R H 1
C71 C 0.6642(7) 0.5439(6) -0.1323(5) 0.058(3) Uani 1 1 d . . .
H71 H 0.6928 0.5926 -0.1492 0.070 Uiso 1 1 calc R . .
C34 C 0.6273(8) 0.2256(8) 0.5788(5) 0.066(3) Uani 1 1 d . . .
H34 H 0.6381 0.2083 0.6222 0.079 Uiso 1 1 calc R . .
C77 C 0.5840(9) 0.1526(6) -0.1728(5) 0.060(3) Uani 1 1 d . . .
H77 H 0.5538 0.1101 -0.1743 0.072 Uiso 1 1 calc R . .
C45 C 1.0023(8) 0.0539(7) 0.1345(6) 0.064(3) Uani 1 1 d U . .
H45 H 1.0762 0.0572 0.1244 0.076 Uiso 1 1 calc R K .
C39 C 0.8655(7) 0.2120(6) 0.2913(5) 0.058(3) Uani 1 1 d . . .
H39 H 0.9351 0.1983 0.3017 0.070 Uiso 1 1 calc R . .
C76 C 0.6756(9) 0.1753(6) -0.2184(5) 0.061(3) Uani 1 1 d . . .
H76 H 0.7067 0.1493 -0.2511 0.074 Uiso 1 1 calc R . .
C40 C 0.8520(7) 0.2005(7) 0.2353(5) 0.068(3) Uani 1 1 d . . .
H40 H 0.9118 0.1789 0.2080 0.081 Uiso 1 1 calc R . .
C4 C 0.3618(11) -0.0192(8) 0.6148(6) 0.087(3) Uani 1 1 d DU E .
H4A H 0.3901 -0.0757 0.6293 0.104 Uiso 1 1 calc R I 1
C46 C 0.9558(10) 0.0171(9) 0.1967(6) 0.085(4) Uani 1 1 d U K .
H46 H 0.9990 -0.0051 0.2291 0.103 Uiso 1 1 calc R . .
C2 C 0.2288(10) 0.0897(9) 0.5635(7) 0.112(5) Uani 1 1 d U E .
H2 H 0.1567 0.1070 0.5570 0.134 Uiso 1 1 calc R . .
C6 C 0.3910(16) 0.1206(13) 0.5654(11) 0.060(5) Uani 0.50 1 d PU E 1
H6A H 0.4317 0.1609 0.5591 0.072 Uiso 0.50 1 calc PR E 1
C5 C 0.4210(18) 0.0406(14) 0.6041(11) 0.068(5) Uani 0.50 1 d PU E 1
H5A H 0.4827 0.0270 0.6233 0.082 Uiso 0.50 1 calc PR E 1
C600 C 0.4079(19) 0.0957(15) 0.5163(15) 0.088(7) Uani 0.50 1 d PU E 2
H600 H 0.4559 0.1196 0.4790 0.106 Uiso 0.50 1 calc PR E 2
C501 C 0.4376(9) 0.0138(8) 0.5568(6) 0.112(9) Uani 0.50 1 d PU E 2
H501 H 0.5054 -0.0182 0.5460 0.135 Uiso 0.50 1 calc PR E 2
C24 C 0.1036(9) 0.5050(8) 0.4040(6) 0.053(3) Uani 0.788(17) 1 d PRU J 1
H24 H 0.1025 0.4730 0.4478 0.063 Uiso 0.788(17) 1 d PR J 1
C23 C 0.0103(10) 0.5585(10) 0.3827(6) 0.058(4) Uani 0.788(17) 1 d PU J 1
H23 H -0.0562 0.5603 0.4119 0.070 Uiso 0.788(17) 1 calc PR J 1
C230 C 0.052(4) 0.615(3) 0.366(3) 0.060(8) Uani 0.212(17) 1 d PU J 2
H230 H 0.0219 0.6583 0.3849 0.072 Uiso 0.212(17) 1 calc PR J 2
C240 C 0.133(4) 0.556(3) 0.387(3) 0.056(8) Uani 0.212(17) 1 d PU J 2
H240 H 0.1445 0.5513 0.4284 0.067 Uiso 0.212(17) 1 calc PR J 2
C540 C 0.794(3) -0.056(3) 0.0602(12) 0.042(6) Uani 0.50 1 d PU K 1
H540 H 0.8365 -0.0583 0.0897 0.050 Uiso 0.50 1 calc PR K 1
C530 C 0.782(3) -0.131(3) 0.0504(16) 0.048(6) Uani 0.50 1 d PU K 1
H530 H 0.8148 -0.1825 0.0746 0.057 Uiso 0.50 1 calc PR K 1
C500 C 0.682(4) 0.028(3) -0.023(2) 0.064(9) Uani 0.50 1 d PU K 1
H500 H 0.6484 0.0798 -0.0470 0.077 Uiso 0.50 1 calc PR K 1
C510 C 0.676(3) -0.045(2) -0.0360(14) 0.060(7) Uani 0.50 1 d PU K 1
H510 H 0.6421 -0.0417 -0.0699 0.072 Uiso 0.50 1 calc PR K 1
C53 C 0.801(3) -0.120(3) 0.0306(16) 0.051(6) Uani 0.50 1 d PU K 2
H53 H 0.8533 -0.1670 0.0441 0.061 Uiso 0.50 1 calc PR K 2
C50 C 0.654(4) 0.016(2) -0.002(2) 0.062(9) Uani 0.50 1 d PU K 2
H50 H 0.6010 0.0626 -0.0132 0.074 Uiso 0.50 1 calc PR K 2
C54 C 0.809(3) -0.048(3) 0.0380(14) 0.048(7) Uani 0.50 1 d PU K 2
H54 H 0.8684 -0.0479 0.0548 0.057 Uiso 0.50 1 calc PR K 2
C51 C 0.645(3) -0.057(2) -0.0108(12) 0.059(8) Uani 0.50 1 d PU K 2
H51 H 0.5862 -0.0585 -0.0274 0.071 Uiso 0.50 1 calc PR K 2
C20 C 0.2015(7) 0.5433(6) 0.2911(5) 0.057(2) Uani 1 1 d U J .
H20 H 0.2633 0.5339 0.2598 0.068 Uiso 1 1 calc R . .
Au1 Au 0.37960(2) 0.28069(2) 0.367697(17) 0.03552(8) Uani 1 1 d . . .
Au2 Au 0.58716(2) 0.22555(2) 0.048868(17) 0.03654(8) Uani 1 1 d . . .
Sn1 Sn 0.35675(4) 0.21404(4) 0.28350(3) 0.03504(13) Uani 1 1 d . E .
Sn2 Sn 0.44787(4) 0.19543(4) 0.15928(3) 0.03657(14) Uani 1 1 d . E .

loop_
_atom_site_aniso_label
_atom_site_aniso_U_11
_atom_site_aniso_U_22
_atom_site_aniso_U_33
_atom_site_aniso_U_23
_atom_site_aniso_U_13
_atom_site_aniso_U_12
C555 0.10(2) 0.054(17) 0.14(3) -0.05(2) -0.09(2) 0.015(16)
N5 0.12(2) 0.105(19) 0.13(2) 0.010(17) -0.086(19) -0.047(16)
C554 0.13(4) 0.05(3) 0.10(4) 0.01(2) 0.00(3) 0.01(2)
C445 0.10(3) 0.10(3) 0.21(5) -0.13(3) -0.08(3) 0.05(2)
C444 0.08(2) 0.08(3) 0.13(4) -0.06(3) -0.05(2) 0.012(19)
N4 0.16(3) 0.14(3) 0.39(6) -0.15(4) -0.18(4) 0.05(3)
N1 0.187(13) 0.128(11) 0.058(7) -0.020(8) 0.001(8) 0.050(10)
C111 0.078(9) 0.072(9) 0.093(10) 0.000(8) -0.010(7) -0.009(6)
C112 0.201(18) 0.066(10) 0.28(2) -0.072(12) -0.149(17) 0.023(9)
N2 0.185(18) 0.067(11) 0.084(11) -0.011(9) 0.011(12) -0.037(11)
C222 0.167(19) 0.082(14) 0.067(11) -0.009(10) 0.030(12) -0.045(13)
C223 0.18(2) 0.137(19) 0.083(13) -0.011(12) 0.041(13) -0.106(17)
C7 0.028(4) 0.077(7) 0.062(6) -0.032(5) -0.008(4) -0.006(4)
C8 0.036(4) 0.138(10) 0.063(7) -0.055(7) 0.000(4) -0.018(5)
C9 0.042(5) 0.175(12) 0.078(8) -0.067(8) -0.008(5) -0.025(6)
C10 0.032(5) 0.140(11) 0.120(10) -0.055(8) -0.017(6) -0.009(6)
C12 0.032(6) 0.071(10) 0.087(12) -0.042(9) -0.003(6) -0.004(6)
C11 0.033(5) 0.092(12) 0.105(12) -0.043(9) 0.000(7) -0.008(7)
C120 0.025(10) 0.093(13) 0.077(17) -0.029(14) -0.015(13) 0.003(9)
C110 0.030(11) 0.123(15) 0.11(2) -0.031(16) -0.024(16) 0.000(9)
N3 0.185(18) 0.067(11) 0.084(11) -0.011(9) 0.011(12) -0.037(11)
C334 0.18(2) 0.137(19) 0.083(13) -0.011(12) 0.041(13) -0.106(17)
C333 0.167(19) 0.082(14) 0.067(11) -0.009(10) 0.030(12) -0.045(13)
P3 0.0265(9) 0.0437(13) 0.0388(12) -0.0188(10) -0.0096(8) -0.0037(8)
P2 0.0319(10) 0.0399(12) 0.0374(12) -0.0208(10) -0.0088(9) 0.0005(9)
P4 0.0316(10) 0.0292(11) 0.0405(12) -0.0154(10) -0.0066(9) 0.0001(8)
P6 0.0307(10) 0.0275(11) 0.0534(14) -0.0150(10) -0.0113(9) -0.0035(8)
P5 0.0287(10) 0.0293(11) 0.0575(14) -0.0164(11) -0.0102(9) -0.0036(8)
P1 0.0254(10) 0.0486(14) 0.0535(14) -0.0216(12) -0.0090(9) -0.0051(9)
B3 0.050(6) 0.034(5) 0.053(6) -0.025(5) -0.021(5) 0.006(4)
B11 0.032(4) 0.038(6) 0.059(7) -0.028(5) -0.016(4) 0.003(4)
B5 0.038(5) 0.042(6) 0.045(6) -0.021(5) -0.003(4) -0.009(4)
B6 0.030(4) 0.031(5) 0.043(5) -0.018(4) -0.012(4) -0.002(4)
B12 0.036(5) 0.044(6) 0.065(7) -0.029(6) -0.012(5) -0.008(4)
B7 0.033(4) 0.038(5) 0.056(6) -0.032(5) -0.010(4) 0.002(4)
B9 0.049(6) 0.045(6) 0.050(6) -0.013(5) -0.010(5) -0.019(5)
B10 0.029(4) 0.052(6) 0.054(6) -0.026(5) -0.015(4) -0.003(4)
B8 0.060(6) 0.027(5) 0.050(6) -0.006(5) -0.017(5) -0.002(5)
B4 0.060(6) 0.033(6) 0.054(7) -0.010(5) -0.032(5) 0.001(5)
C31 0.044(4) 0.050(5) 0.020(4) -0.005(4) -0.009(3) -0.012(4)
C26 0.045(4) 0.045(5) 0.023(4) -0.012(4) -0.014(3) -0.002(4)
C27 0.049(5) 0.049(6) 0.047(5) -0.019(5) -0.008(4) -0.016(4)
C37 0.039(4) 0.056(6) 0.028(4) -0.007(4) -0.014(3) -0.002(4)
C49 0.039(4) 0.030(4) 0.034(4) -0.011(4) -0.010(3) -0.005(3)
C13 0.024(4) 0.053(5) 0.036(4) -0.024(4) -0.005(3) -0.003(3)
C14 0.028(4) 0.041(5) 0.033(4) -0.014(4) -0.010(3) 0.000(3)
C36 0.040(4) 0.059(6) 0.036(5) -0.021(4) -0.011(4) -0.010(4)
C42 0.020(4) 0.075(7) 0.050(5) -0.032(5) -0.003(3) -0.002(4)
C55 0.027(4) 0.036(5) 0.043(5) -0.012(4) -0.010(3) 0.002(3)
C79 0.036(4) 0.028(4) 0.053(5) -0.011(4) -0.013(4) -0.007(3)
C17 0.058(5) 0.066(7) 0.026(4) -0.017(5) -0.011(4) -0.006(5)
C15 0.048(5) 0.030(4) 0.038(5) -0.017(4) -0.007(4) -0.003(4)
C56 0.024(4) 0.038(5) 0.047(5) -0.012(4) -0.007(3) -0.006(3)
C61 0.048(5) 0.040(5) 0.066(6) -0.019(5) -0.016(5) -0.016(4)
C43 0.054(4) 0.049(5) 0.041(4) -0.026(4) -0.020(4) 0.004(4)
C16 0.059(5) 0.053(6) 0.040(5) -0.025(5) -0.015(4) -0.004(4)
C58 0.039(5) 0.061(7) 0.048(6) 0.006(5) -0.002(4) 0.002(4)
C19 0.041(4) 0.051(5) 0.052(5) -0.030(4) -0.020(4) 0.010(4)
C25 0.044(4) 0.045(5) 0.029(4) -0.018(4) -0.012(3) -0.006(4)
C18 0.041(4) 0.055(6) 0.035(5) -0.021(4) 0.002(4) -0.013(4)
C68 0.032(4) 0.032(5) 0.059(6) -0.016(4) -0.014(4) -0.005(3)
C74 0.055(5) 0.035(5) 0.065(6) -0.021(5) -0.013(5) -0.005(4)
C84 0.030(4) 0.051(6) 0.073(7) -0.025(5) -0.011(4) -0.004(4)
C35 0.044(5) 0.078(8) 0.046(5) -0.026(5) -0.010(4) -0.024(5)
C67 0.029(4) 0.028(4) 0.064(6) -0.022(4) -0.007(4) 0.001(3)
C70 0.049(5) 0.029(5) 0.071(7) -0.008(5) -0.017(5) -0.002(4)
C1 0.049(5) 0.051(5) 0.068(6) -0.019(5) -0.026(4) -0.013(4)
C30 0.063(6) 0.045(6) 0.047(5) -0.021(5) -0.019(4) -0.008(4)
C69 0.038(4) 0.035(5) 0.064(6) -0.010(5) -0.011(4) -0.007(4)
C82 0.035(5) 0.057(7) 0.094(9) -0.017(6) -0.019(5) -0.009(4)
C59 0.043(5) 0.054(7) 0.052(6) -0.009(5) 0.001(4) 0.019(4)
C73 0.035(4) 0.030(5) 0.056(5) -0.015(4) -0.014(4) -0.001(3)
C44 0.041(4) 0.043(5) 0.064(5) -0.024(4) -0.023(4) 0.009(4)
C57 0.033(4) 0.045(6) 0.072(7) -0.006(5) -0.015(4) -0.001(4)
C32 0.059(6) 0.054(6) 0.054(6) -0.020(5) -0.018(5) -0.010(5)
C72 0.043(5) 0.032(5) 0.082(7) -0.020(5) -0.015(5) -0.010(4)
C80 0.039(4) 0.041(5) 0.057(6) -0.010(5) -0.019(4) -0.005(4)
C75 0.061(6) 0.049(6) 0.059(6) -0.017(5) 0.000(5) -0.013(5)
C38 0.039(5) 0.067(7) 0.055(6) -0.025(5) -0.016(4) -0.001(4)
C60 0.041(5) 0.042(5) 0.051(6) -0.019(5) 0.001(4) 0.012(4)
C78 0.055(5) 0.040(5) 0.063(6) -0.019(5) -0.007(5) -0.015(4)
C41 0.049(5) 0.102(9) 0.042(6) -0.043(6) 0.000(4) -0.010(5)
C62 0.071(7) 0.042(6) 0.095(9) -0.028(6) -0.030(6) -0.008(5)
C81 0.052(6) 0.056(6) 0.080(8) -0.011(6) -0.027(5) -0.019(5)
C21 0.060(6) 0.067(7) 0.061(6) 0.001(5) -0.024(4) -0.002(5)
C83 0.033(4) 0.061(7) 0.078(7) -0.025(6) -0.010(5) 0.004(4)
C33 0.080(7) 0.054(7) 0.051(6) 0.005(5) -0.029(5) -0.025(5)
C28 0.060(6) 0.064(7) 0.041(5) -0.017(5) -0.011(4) -0.028(5)
C63 0.113(10) 0.060(8) 0.109(10) -0.046(7) -0.049(8) -0.010(7)
C29 0.075(7) 0.055(6) 0.047(6) -0.016(5) -0.016(5) -0.025(5)
C48 0.062(6) 0.100(9) 0.050(5) -0.024(6) -0.022(4) -0.007(6)
C66 0.046(5) 0.051(6) 0.079(7) -0.006(5) -0.020(5) -0.026(4)
C65 0.063(7) 0.075(8) 0.101(10) -0.008(7) -0.039(7) -0.033(6)
C47 0.095(7) 0.153(13) 0.046(6) -0.014(7) -0.028(5) -0.024(8)
C22 0.053(5) 0.083(8) 0.080(6) -0.035(6) -0.036(5) 0.026(5)
C3 0.107(8) 0.096(9) 0.109(11) 0.035(8) -0.028(8) -0.048(8)
C64 0.121(11) 0.066(9) 0.111(11) -0.025(8) -0.048(9) -0.041(8)
C52 0.080(6) 0.038(5) 0.051(6) -0.018(4) -0.018(5) -0.013(4)
C71 0.055(6) 0.033(5) 0.087(8) -0.021(5) -0.004(5) -0.013(4)
C34 0.069(7) 0.095(9) 0.037(6) -0.003(6) -0.015(5) -0.036(6)
C77 0.094(8) 0.035(5) 0.058(7) -0.016(5) -0.021(6) -0.015(5)
C45 0.057(5) 0.074(7) 0.073(6) -0.035(6) -0.033(4) 0.003(5)
C39 0.029(4) 0.075(7) 0.067(7) -0.019(6) -0.014(4) -0.001(4)
C76 0.094(8) 0.048(6) 0.043(6) -0.024(5) -0.010(5) -0.002(5)
C40 0.037(5) 0.093(9) 0.073(8) -0.041(7) -0.001(5) 0.003(5)
C4 0.121(9) 0.052(7) 0.085(8) 0.000(6) -0.046(7) -0.015(6)
C46 0.083(6) 0.119(11) 0.064(6) -0.029(7) -0.047(6) 0.000(7)
C2 0.065(7) 0.104(10) 0.134(12) 0.029(8) -0.036(7) -0.034(6)
C6 0.055(9) 0.055(9) 0.061(12) 0.005(9) -0.026(8) -0.009(8)
C5 0.068(10) 0.052(10) 0.069(13) -0.003(9) -0.024(10) 0.007(8)
C600 0.064(9) 0.064(12) 0.108(16) 0.010(10) -0.015(11) -0.010(8)
C501 0.093(10) 0.068(13) 0.134(17) 0.018(13) -0.032(12) 0.002(10)
C24 0.051(6) 0.056(8) 0.047(6) -0.026(6) -0.016(4) 0.019(6)
C23 0.041(6) 0.080(10) 0.059(6) -0.039(6) -0.020(5) 0.017(6)
C230 0.056(17) 0.048(18) 0.082(14) -0.031(15) -0.031(12) 0.017(12)
C240 0.052(16) 0.050(16) 0.068(12) -0.030(13) -0.025(10) 0.017(12)
C540 0.078(17) 0.032(10) 0.019(12) -0.007(11) -0.028(13) 0.000(10)
C530 0.071(15) 0.024(10) 0.047(16) 0.005(11) -0.025(12) -0.014(10)
C500 0.10(2) 0.036(10) 0.07(2) -0.013(14) -0.050(18) -0.005(15)
C510 0.102(18) 0.041(10) 0.053(17) -0.017(11) -0.043(13) -0.008(12)
C53 0.057(12) 0.037(13) 0.055(17) -0.013(13) -0.007(11) -0.006(10)
C50 0.09(2) 0.027(10) 0.08(2) 0.008(13) -0.060(18) -0.013(10)
C54 0.046(11) 0.045(14) 0.056(19) -0.023(16) -0.008(14) -0.005(9)
C51 0.10(2) 0.040(11) 0.042(17) 0.009(13) -0.045(16) -0.023(10)
C20 0.044(5) 0.050(6) 0.059(5) 0.000(5) -0.009(4) 0.001(4)
Au1 0.02724(15) 0.0450(2) 0.0441(2) -0.02630(17) -0.01013(13) -0.00182(13)
Au2 0.02792(15) 0.03275(18) 0.0496(2) -0.01762(16) -0.00290(14) -0.00330(13)
Sn1 0.0298(3) 0.0398(3) 0.0455(3) -0.0239(3) -0.0140(2) -0.0010(2)
Sn2 0.0280(3) 0.0391(3) 0.0488(4) -0.0249(3) -0.0021(2) -0.0053(2)

loop_
_atom_type_symbol
_atom_type_description
_atom_type_scat_dispersion_real
_atom_type_scat_dispersion_imag
_atom_type_scat_source
C C 0.0033 0.0016 'International Tables Vol C Tables 4.2.6.8 and 6.1.1.4'
H H 0.0000 0.0000 'International Tables Vol C Tables 4.2.6.8 and 6.1.1.4'
Au Au -2.0133 8.8022 'International Tables Vol C Tables 4.2.6.8 and 6.1.1.4'
B B 0.0013 0.0007 'International Tables Vol C Tables 4.2.6.8 and 6.1.1.4'
P P 0.1023 0.0942 'International Tables Vol C Tables 4.2.6.8 and 6.1.1.4'
Sn Sn -0.6537 1.4246 'International Tables Vol C Tables 4.2.6.8 and 6.1.1.4'
N N 0.0061 0.0033 'International Tables Vol C Tables 4.2.6.8 and 6.1.1.4'

loop_
_geom_angle_atom_site_label_1
_geom_angle_atom_site_label_2
_geom_angle_atom_site_label_3
_geom_angle
N5 C555 C554 174(6)
N4 C445 C444 174(7)
N1 C111 C112 175.1(19)
N2 C222 C223 152(3)
C8 C7 C12 117.5(9)
C8 C7 C120 109.9(17)
C12 C7 C120 42.5(16)
C8 C7 P1 118.2(7)
C12 C7 P1 123.4(8)
C120 C7 P1 120.9(17)
C7 C8 C9 121.0(10)
C10 C9 C8 120.7(11)
C9 C10 C11 119.2(11)
C9 C10 C110 112(2)
C11 C10 C110 46.3(19)
C7 C12 C11 119.8(14)
C10 C11 C12 119.5(14)
C7 C120 C110 121(4)
C10 C110 C120 113(4)
N3 C333 C334 175(4)
C37 P3 C26 106.2(4)
C37 P3 C31 104.7(4)
C26 P3 C31 103.5(4)
C37 P3 Au1 119.6(3)
C26 P3 Au1 105.2(3)
C31 P3 Au1 116.2(3)
C19 P2 C25 106.3(4)
C19 P2 C14 103.6(4)
C25 P2 C14 104.8(3)
C19 P2 Au1 132.3(3)
C25 P2 Au1 105.8(3)
C14 P2 Au1 101.2(3)
C43 P4 C49 102.8(4)
C43 P4 C55 101.8(4)
C49 P4 C55 106.4(4)
C43 P4 Au2 117.1(3)
C49 P4 Au2 124.6(3)
C55 P4 Au2 101.3(3)
C79 P6 C73 105.7(4)
C79 P6 C68 105.1(4)
C73 P6 C68 102.3(4)
C79 P6 Au2 120.0(3)
C73 P6 Au2 116.7(3)
C68 P6 Au2 105.0(3)
C61 P5 C56 106.9(4)
C61 P5 C67 107.1(4)
C56 P5 C67 102.5(4)
C61 P5 Au2 129.8(3)
C56 P5 Au2 102.0(3)
C67 P5 Au2 105.5(2)
C1 P1 C7 104.8(4)
C1 P1 C13 107.7(4)
C7 P1 C13 102.2(4)
C1 P1 Au1 122.4(3)
C7 P1 Au1 115.0(3)
C13 P1 Au1 102.8(3)
B8 B3 B7 58.8(5)
B8 B3 B4 58.4(6)
B7 B3 B4 104.5(6)
B8 B3 Sn1 115.8(6)
B7 B3 Sn1 116.1(5)
B4 B3 Sn1 64.0(4)
B8 B3 Sn2 116.3(6)
B7 B3 Sn2 63.9(4)
B4 B3 Sn2 116.7(5)
Sn1 B3 Sn2 68.0(3)
B12 B11 B10 60.2(6)
B12 B11 B6 108.8(7)
B10 B11 B6 58.2(5)
B12 B11 B7 57.4(5)
B10 B11 B7 105.8(7)
B6 B11 B7 111.8(6)
B12 B11 Sn2 119.4(6)
B10 B11 Sn2 122.7(6)
B6 B11 Sn2 72.3(4)
B7 B11 Sn2 66.2(4)
B9 B5 B10 60.5(6)
B9 B5 B6 109.3(7)
B10 B5 B6 58.6(5)
B9 B5 B4 57.7(5)
B10 B5 B4 106.6(7)
B6 B5 B4 112.3(7)
B9 B5 Sn1 119.2(6)
B10 B5 Sn1 122.4(6)
B6 B5 Sn1 71.7(4)
B4 B5 Sn1 66.1(4)
B10 B6 B5 58.1(5)
B10 B6 B11 58.7(5)
B5 B6 B11 104.3(6)
B10 B6 Sn1 115.4(6)
B5 B6 Sn1 64.1(4)
B11 B6 Sn1 115.6(5)
B10 B6 Sn2 115.4(5)
B5 B6 Sn2 116.0(5)
B11 B6 Sn2 63.4(4)
Sn1 B6 Sn2 67.6(2)
B11 B12 B7 65.4(5)
B11 B12 B10 60.4(6)
B7 B12 B10 112.2(7)
B11 B12 B8 112.5(7)
B7 B12 B8 59.6(6)
B10 B12 B8 109.1(7)
B11 B12 B9 108.9(7)
B7 B12 B9 108.3(7)
B10 B12 B9 59.4(6)
B8 B12 B9 59.9(6)
B12 B7 B8 61.0(6)
B12 B7 B3 109.8(7)
B8 B7 B3 59.0(6)
B12 B7 B11 57.2(5)
B8 B7 B11 107.1(6)
B3 B7 B11 112.8(6)
B12 B7 Sn2 119.6(6)
B8 B7 Sn2 123.7(5)
B3 B7 Sn2 72.2(4)
B11 B7 Sn2 66.5(4)
B5 B9 B10 59.9(6)
B5 B9 B4 65.7(6)
B10 B9 B4 112.5(7)
B5 B9 B8 112.4(7)
B10 B9 B8 109.5(7)
B4 B9 B8 59.6(6)
B5 B9 B12 108.7(7)
B10 B9 B12 59.7(6)
B4 B9 B12 108.6(7)
B8 B9 B12 60.0(6)
B5 B10 B6 63.3(5)
B5 B10 B9 59.6(6)
B6 B10 B9 112.4(6)
B5 B10 B12 109.3(7)
B6 B10 B12 112.1(6)
B9 B10 B12 60.9(6)
B5 B10 B11 111.6(6)
B6 B10 B11 63.1(5)
B9 B10 B11 109.3(7)
B12 B10 B11 59.4(5)
B7 B8 B4 110.8(7)
B7 B8 B3 62.2(6)
B4 B8 B3 63.1(6)
B7 B8 B9 108.3(7)
B4 B8 B9 59.7(6)
B3 B8 B9 111.8(7)
B7 B8 B12 59.4(5)
B4 B8 B12 108.8(7)
B3 B8 B12 111.2(7)
B9 B8 B12 60.2(6)
B8 B4 B9 60.7(6)
B8 B4 B3 58.4(6)
B9 B4 B3 108.7(7)
B8 B4 B5 106.1(7)
B9 B4 B5 56.7(5)
B3 B4 B5 111.6(7)
B8 B4 Sn1 122.4(7)
B9 B4 Sn1 118.7(6)
B3 B4 Sn1 71.5(5)
B5 B4 Sn1 66.5(4)
C36 C31 C32 119.9(8)
C36 C31 P3 122.1(7)
C32 C31 P3 117.9(7)
C27 C26 C25 118.6(8)
C27 C26 P3 121.7(6)
C25 C26 P3 119.7(6)
C28 C27 C26 121.2(8)
C38 C37 C42 117.6(8)
C38 C37 P3 125.9(7)
C42 C37 P3 116.4(6)
C54 C49 C500 114(3)
C54 C49 C50 113(3)
C500 C49 C50 22(3)
C54 C49 C540 19(2)
C500 C49 C540 123(2)
C50 C49 C540 114(2)
C54 C49 P4 125.8(18)
C500 C49 P4 117.2(19)
C50 C49 P4 120.9(19)
C540 C49 P4 120.1(16)
C18 C13 C14 118.8(7)
C18 C13 P1 122.9(7)
C14 C13 P1 118.3(6)
C13 C14 C15 119.8(7)
C13 C14 P2 121.1(6)
C15 C14 P2 119.1(6)
C31 C36 C35 120.3(9)
C41 C42 C37 120.3(7)
C56 C55 C60 119.8(8)
C56 C55 P4 118.1(6)
C60 C55 P4 121.9(7)
C84 C79 C80 119.1(7)
C84 C79 P6 117.6(6)
C80 C79 P6 123.3(7)
C16 C17 C18 119.0(8)
C16 C15 C14 119.1(8)
C55 C56 C57 118.4(8)
C55 C56 P5 120.7(6)
C57 C56 P5 120.7(6)
C62 C61 C66 118.1(9)
C62 C61 P5 118.5(7)
C66 C61 P5 122.3(7)
C48 C43 C44 119.1(8)
C48 C43 P4 118.2(7)
C44 C43 P4 122.6(7)
C17 C16 C15 121.3(8)
C57 C58 C59 118.6(9)
C240 C19 C20 102(2)
C240 C19 C24 41(2)
C20 C19 C24 120.3(8)
C240 C19 P2 133(2)
C20 C19 P2 118.5(7)
C24 C19 P2 119.2(8)
C30 C25 C26 118.5(8)
C30 C25 P2 123.6(6)
C26 C25 P2 117.7(6)
C13 C18 C17 121.9(8)
C69 C68 C67 119.2(7)
C69 C68 P6 119.9(6)
C67 C68 P6 120.9(6)
C75 C74 C73 121.5(9)
C83 C84 C79 120.6(9)
C34 C35 C36 119.6(9)
C72 C67 C68 119.2(8)
C72 C67 P5 122.0(6)
C68 C67 P5 118.7(6)
C71 C70 C69 120.2(9)
C2 C1 C6 114.0(13)
C2 C1 C600 109.9(14)
C6 C1 C600 51.3(13)
C2 C1 P1 125.0(8)
C6 C1 P1 119.7(10)
C600 C1 P1 112.0(12)
C29 C30 C25 120.9(9)
C70 C69 C68 120.9(8)
C83 C82 C81 120.4(9)
C60 C59 C58 121.1(9)
C74 C73 C78 118.1(8)
C74 C73 P6 122.2(6)
C78 C73 P6 119.5(7)
C45 C44 C43 120.5(10)
C58 C57 C56 121.8(9)
C33 C32 C31 119.8(9)
C71 C72 C67 120.3(8)
C81 C80 C79 119.9(9)
C74 C75 C76 120.8(9)
C39 C38 C37 121.5(9)
C59 C60 C55 120.0(9)
C77 C78 C73 120.6(9)
C40 C41 C42 119.9(9)
C63 C62 C61 122.6(11)
C82 C81 C80 119.7(9)
C22 C21 C20 120.4(10)
C82 C83 C84 120.3(10)
C32 C33 C34 120.2(10)
C29 C28 C27 120.5(9)
C62 C63 C64 118.9(12)
C28 C29 C30 120.4(9)
C43 C48 C47 121.3(10)
C65 C66 C61 119.6(10)
C64 C65 C66 119.0(10)
C48 C47 C46 117.2(11)
C230 C22 C21 104(2)
C230 C22 C23 49(2)
C21 C22 C23 119.5(9)
C4 C3 C2 122.9(13)
C63 C64 C65 121.6(11)
C53 C52 C51 119(3)
C53 C52 C530 19(2)
C51 C52 C530 119(3)
C53 C52 C510 113(2)
C51 C52 C510 24.6(19)
C530 C52 C510 122(2)
C70 C71 C72 120.2(8)
C35 C34 C33 120.2(9)
C76 C77 C78 120.7(9)
C46 C45 C44 119.5(10)
C38 C39 C40 121.4(8)
C77 C76 C75 118.3(9)
C39 C40 C41 119.3(9)
C3 C4 C5 114.7(15)
C3 C4 C501 109.1(11)
C5 C4 C501 52.0(11)
C45 C46 C47 122.3(10)
C1 C2 C3 121.0(12)
C5 C6 C1 119.9(19)
C4 C5 C6 121.1(19)
C501 C600 C1 117.3(19)
C600 C501 C4 119.1(14)
C23 C24 C19 117.9(11)
C24 C23 C22 120.3(11)
C240 C230 C22 116(4)
C230 C240 C19 129(5)
C49 C540 C530 118(3)
C52 C530 C540 119(3)
C49 C500 C510 119(3)
C500 C510 C52 119(3)
C52 C53 C54 121(3)
C51 C50 C49 123(3)
C49 C54 C53 125(3)
C52 C51 C50 119(3)
C19 C20 C21 120.6(9)
P3 Au1 P1 112.89(7)
P3 Au1 P2 82.35(7)
P1 Au1 P2 83.01(8)
P3 Au1 Sn1 121.08(5)
P1 Au1 Sn1 116.52(6)
P2 Au1 Sn1 132.66(5)
P6 Au2 P4 112.80(7)
P6 Au2 P5 84.06(7)
P4 Au2 P5 83.52(7)
P6 Au2 Sn2 120.53(5)
P4 Au2 Sn2 116.26(6)
P5 Au2 Sn2 131.96(6)
B4 Sn1 B5 47.3(3)
B4 Sn1 B3 44.5(4)
B5 Sn1 B3 79.0(3)
B4 Sn1 B6 79.3(3)
B5 Sn1 B6 44.2(3)
B3 Sn1 B6 82.0(3)
B4 Sn1 Au1 119.7(3)
B5 Sn1 Au1 124.8(2)
B3 Sn1 Au1 133.7(2)
B6 Sn1 Au1 143.8(2)
B4 Sn1 Sn2 91.8(3)
B5 Sn1 Sn2 91.6(2)
B3 Sn1 Sn2 56.1(2)
B6 Sn1 Sn2 56.5(2)
Au1 Sn1 Sn2 142.08(3)
B7 Sn2 B11 47.3(3)
B7 Sn2 B3 43.9(3)
B11 Sn2 B3 78.9(3)
B7 Sn2 B6 78.7(3)
B11 Sn2 B6 44.3(3)
B3 Sn2 B6 81.6(3)
B7 Sn2 Au2 113.9(2)
B11 Sn2 Au2 115.1(3)
B3 Sn2 Au2 135.4(2)
B6 Sn2 Au2 138.9(2)
B7 Sn2 Sn1 90.8(2)
B11 Sn2 Sn1 91.2(3)
B3 Sn2 Sn1 55.9(2)
B6 Sn2 Sn1 56.0(2)
Au2 Sn2 Sn1 151.94(3)

loop_
_geom_bond_atom_site_label_1
_geom_bond_atom_site_label_2
_geom_bond_distance
C555 N5 1.15(4)
C555 C554 1.42(6)
C445 N4 1.06(4)
C445 C444 1.49(2)
N1 C111 1.097(17)
C111 C112 1.40(2)
N2 C222 1.083(13)
C222 C223 1.483(13)
C7 C8 1.370(13)
C7 C12 1.396(16)
C7 C120 1.45(4)
C7 P1 1.824(8)
C8 C9 1.388(12)
C9 C10 1.342(16)
C10 C11 1.39(2)
C10 C110 1.44(5)
C12 C11 1.399(18)
C120 C110 1.47(4)
N3 C333 1.08(4)
C334 C333 1.53(4)
P3 C37 1.795(8)
P3 C26 1.830(9)
P3 C31 1.841(8)
P3 Au1 2.3893(18)
P2 C19 1.813(8)
P2 C25 1.820(8)
P2 C14 1.837(8)
P2 Au1 2.440(2)
P4 C43 1.815(8)
P4 C49 1.817(8)
P4 C55 1.830(8)
P4 Au2 2.3998(19)
P6 C79 1.818(8)
P6 C73 1.823(9)
P6 C68 1.830(8)
P6 Au2 2.398(2)
P5 C61 1.803(8)
P5 C56 1.829(8)
P5 C67 1.829(9)
P5 Au2 2.420(2)
P1 C1 1.816(10)
P1 C13 1.837(8)
P1 Au1 2.405(2)
B3 B8 1.751(14)
B3 B7 1.809(13)
B3 B4 1.834(15)
B3 Sn1 2.481(9)
B3 Sn2 2.486(11)
B11 B12 1.740(14)
B11 B10 1.758(13)
B11 B6 1.834(12)
B11 B7 1.881(13)
B11 Sn2 2.350(9)
B5 B9 1.734(14)
B5 B10 1.740(13)
B5 B6 1.829(14)
B5 B4 1.891(14)
B5 Sn1 2.358(9)
B6 B10 1.748(13)
B6 Sn1 2.489(8)
B6 Sn2 2.504(8)
B12 B7 1.744(12)
B12 B10 1.755(13)
B12 B8 1.772(14)
B12 B9 1.775(15)
B7 B8 1.748(15)
B7 Sn2 2.344(9)
B9 B10 1.749(15)
B9 B4 1.754(13)
B9 B8 1.770(15)
B8 B4 1.751(15)
B4 Sn1 2.351(10)
C31 C36 1.377(11)
C31 C32 1.396(12)
C26 C27 1.404(11)
C26 C25 1.424(11)
C27 C28 1.388(12)
C37 C38 1.374(10)
C37 C42 1.416(11)
C49 C54 1.30(5)
C49 C500 1.37(5)
C49 C50 1.38(5)
C49 C540 1.42(4)
C13 C18 1.385(11)
C13 C14 1.392(11)
C14 C15 1.421(10)
C36 C35 1.389(11)
C42 C41 1.388(11)
C55 C56 1.390(11)
C55 C60 1.393(11)
C79 C84 1.390(12)
C79 C80 1.394(11)
C17 C16 1.378(12)
C17 C18 1.384(12)
C15 C16 1.379(11)
C56 C57 1.411(11)
C61 C62 1.383(13)
C61 C66 1.398(12)
C43 C48 1.365(13)
C43 C44 1.403(11)
C58 C57 1.371(13)
C58 C59 1.384(14)
C19 C240 1.36(5)
C19 C20 1.377(12)
C19 C24 1.421(14)
C25 C30 1.411(12)
C68 C69 1.396(12)
C68 C67 1.408(10)
C74 C75 1.371(12)
C74 C73 1.374(11)
C84 C83 1.374(11)
C35 C34 1.384(14)
C67 C72 1.408(11)
C70 C71 1.377(12)
C70 C69 1.389(11)
C1 C2 1.319(14)
C1 C6 1.41(2)
C1 C600 1.47(3)
C30 C29 1.391(12)
C82 C83 1.369(13)
C82 C81 1.385(14)
C59 C60 1.383(12)
C73 C78 1.395(11)
C44 C45 1.377(12)
C32 C33 1.379(12)
C72 C71 1.393(13)
C80 C81 1.390(11)
C75 C76 1.389(13)
C38 C39 1.357(12)
C78 C77 1.385(13)
C41 C40 1.380(12)
C62 C63 1.353(14)
C21 C22 1.365(14)
C21 C20 1.387(12)
C33 C34 1.385(15)
C28 C29 1.364(13)
C63 C64 1.357(16)
C48 C47 1.402(14)
C66 C65 1.393(14)
C65 C64 1.384(17)
C47 C46 1.402(16)
C22 C230 1.32(5)
C22 C23 1.426(17)
C3 C4 1.309(13)
C3 C2 1.393(17)
C52 C53 1.32(5)
C52 C51 1.33(4)
C52 C530 1.37(4)
C52 C510 1.43(3)
C77 C76 1.383(13)
C45 C46 1.348(15)
C39 C40 1.370(13)
C4 C5 1.36(2)
C4 C501 1.434(18)
C6 C5 1.38(3)
C600 C501 1.41(3)
C24 C23 1.393(14)
C230 C240 1.31(6)
C540 C530 1.44(5)
C500 C510 1.41(5)
C53 C54 1.34(6)
C50 C51 1.38(5)
Au1 Sn1 2.5999(6)
Au2 Sn2 2.6017(7)
Sn1 Sn2 2.7773(8)
